data_4038268
loop_
_publ_author_name
'Imani, Zeynab'
'Guillot, R\'egis'
'Declerck, Val\'erie'
'Aitken, David J.'

_publ_section_title
;
 Local versus Global Control of Helical Folding in \b-Peptide Segments
 Using Hydrazino Turns.
;
_journal_issue 9
_journal_name_full 'The Journal of organic chemistry'
_journal_page_first 6165
_journal_page_last 6171
_journal_paper_doi 10.1021/acs.joc.0c00305
_journal_volume 85
_journal_year 2020
_chemical_absolute_configuration ad
_chemical_formula_moiety 'C32 H50 N8 O7, C H Cl3'
_chemical_formula_sum 'C33 H51 Cl3 N8 O7'
_chemical_formula_weight 778.16
_space_group_crystal_system monoclinic
_space_group_IT_number 4
_space_group_name_Hall 'P 2yb'
_space_group_name_H-M_alt 'P 1 21 1'
_atom_sites_solution_hydrogens geom
_atom_sites_solution_primary difmap
_audit_creation_method SHELXL-2018/3
_cell_angle_alpha 90
_cell_angle_beta 90.605(2)
_cell_angle_gamma 90
_cell_formula_units_Z 2
_cell_length_a 9.5008(3)
_cell_length_b 19.9938(7)
_cell_length_c 10.2841(4)
_cell_measurement_reflns_used 9946
_cell_measurement_temperature 100(1)
_cell_measurement_theta_max 65.16
_cell_measurement_theta_min 4.30
_cell_volume 1953.43(12)
_computing_cell_refinement 'Bruker SAINT'
_computing_data_collection 'Bruker APEX3'
_computing_data_reduction 'Bruker SAINT'
_computing_structure_refinement 'SHELXL-2018/3 (Sheldrick, 2018)'
_computing_structure_solution 'SHELXS-97 (Sheldrick 2008)'
_diffrn_ambient_temperature 100(1)
_diffrn_measured_fraction_theta_full 0.998
_diffrn_measured_fraction_theta_max 0.998
_diffrn_measurement_device_type 'Bruker VENTURE PHOTON100 CMOS'
_diffrn_measurement_method '\f and \w scans'
_diffrn_radiation_probe x-ray
_diffrn_radiation_type CuK\a
_diffrn_radiation_wavelength 1.54178
_diffrn_reflns_av_R_equivalents 0.0398
_diffrn_reflns_av_unetI/netI 0.0347
_diffrn_reflns_Laue_measured_fraction_full 0.998
_diffrn_reflns_Laue_measured_fraction_max 0.998
_diffrn_reflns_limit_h_max 11
_diffrn_reflns_limit_h_min -11
_diffrn_reflns_limit_k_max 23
_diffrn_reflns_limit_k_min -23
_diffrn_reflns_limit_l_max 12
_diffrn_reflns_limit_l_min -11
_diffrn_reflns_number 26788
_diffrn_reflns_point_group_measured_fraction_full 0.993
_diffrn_reflns_point_group_measured_fraction_max 0.993
_diffrn_reflns_theta_full 65.249
_diffrn_reflns_theta_max 65.249
_diffrn_reflns_theta_min 4.299
_exptl_absorpt_coefficient_mu 2.583
_exptl_absorpt_correction_T_max 0.9526
_exptl_absorpt_correction_T_min 0.8087
_exptl_absorpt_correction_type multi-scan
_exptl_absorpt_process_details 'apex3 Bruker'
_exptl_crystal_colour colorless
_exptl_crystal_density_diffrn 1.323
_exptl_crystal_description plate
_exptl_crystal_F_000 824
_exptl_crystal_size_max 0.180
_exptl_crystal_size_mid 0.150
_exptl_crystal_size_min 0.040
_refine_diff_density_max 0.446
_refine_diff_density_min -0.610
_refine_diff_density_rms 0.055
_refine_ls_abs_structure_details
;
 Flack x determined using 2939 quotients [(I+)-(I-)]/[(I+)+(I-)]
 (Parsons, Flack and Wagner, Acta Cryst. B69 (2013) 249-259).
;
_refine_ls_abs_structure_Flack 0.060(5)
_refine_ls_extinction_method none
_refine_ls_goodness_of_fit_ref 1.036
_refine_ls_hydrogen_treatment constr
_refine_ls_matrix_type full
_refine_ls_number_parameters 463
_refine_ls_number_reflns 6651
_refine_ls_number_restraints 1
_refine_ls_restrained_S_all 1.036
_refine_ls_R_factor_all 0.0453
_refine_ls_R_factor_gt 0.0437
_refine_ls_shift/su_max 0.000
_refine_ls_shift/su_mean 0.000
_refine_ls_structure_factor_coef Fsqd
_refine_ls_weighting_details 'w=1/[\s^2^(Fo^2^)+(0.0712P)^2^+1.0977P] where P=(Fo^2^+2Fc^2^)/3'
_refine_ls_weighting_scheme calc
_refine_ls_wR_factor_gt 0.1180
_refine_ls_wR_factor_ref 0.1195
_reflns_Friedel_coverage 0.928
_reflns_Friedel_fraction_full 0.988
_reflns_Friedel_fraction_max 0.988
_reflns_number_gt 6416
_reflns_number_total 6651
_reflns_threshold_expression 'I > 2\s(I)'
_cod_data_source_file jo0c00305_si_002.cif
_cod_data_source_block 2
_cod_depositor_comments 'Adding full bibliography for 4038268.cif.'
_cod_original_sg_symbol_H-M 'P 21'
_cod_database_code 4038268
_shelx_space_group_comment
;
The symmetry employed for this shelxl refinement is uniquely defined
by the following loop, which should always be used as a source of
symmetry information in preference to the above space-group names.
They are only intended as comments.
;
_shelx_estimated_absorpt_t_min 0.658
_shelx_estimated_absorpt_t_max 0.905

loop_
_space_group_symop_operation_xyz
'x, y, z'
'-x, y+1/2, -z'

loop_
_atom_site_label
_atom_site_type_symbol
_atom_site_fract_x
_atom_site_fract_y
_atom_site_fract_z
_atom_site_U_iso_or_equiv
_atom_site_adp_type
_atom_site_occupancy
_atom_site_site_symmetry_order
_atom_site_calc_flag
_atom_site_refinement_flags_posn
_atom_site_refinement_flags_adp
_atom_site_refinement_flags_occupancy
_atom_site_disorder_assembly
_atom_site_disorder_group
C1 C 1.5449(5) 0.3230(3) -0.0974(4) 0.0361(10) Uani 1 1 d . . . . .
H1A H 1.475067 0.306158 -0.160155 0.054 Uiso 1 1 calc R U . . .
H1B H 1.594694 0.285205 -0.057284 0.054 Uiso 1 1 calc R U . . .
H1C H 1.612436 0.351689 -0.142199 0.054 Uiso 1 1 calc R U . . .
C2 C 1.5760(5) 0.3838(3) 0.1117(5) 0.0357(10) Uani 1 1 d . . . . .
H2A H 1.654448 0.407573 0.071367 0.054 Uiso 1 1 calc R U . . .
H2B H 1.611544 0.343879 0.156451 0.054 Uiso 1 1 calc R U . . .
H2C H 1.530223 0.413291 0.174665 0.054 Uiso 1 1 calc R U . . .
C3 C 1.3878(5) 0.4206(2) -0.0505(5) 0.0363(10) Uani 1 1 d . . . . .
H3A H 1.451558 0.450069 -0.098064 0.054 Uiso 1 1 calc R U . . .
H3B H 1.342262 0.445889 0.019001 0.054 Uiso 1 1 calc R U . . .
H3C H 1.315959 0.402911 -0.110264 0.054 Uiso 1 1 calc R U . . .
C4 C 1.4705(4) 0.3634(2) 0.0080(4) 0.0250(8) Uani 1 1 d . . . . .
C5 C 1.3000(4) 0.32624(19) 0.1706(4) 0.0203(7) Uani 1 1 d . . . . .
C6 C 1.1593(4) 0.20748(19) 0.4016(4) 0.0227(8) Uani 1 1 d . . . . .
H6A H 1.215824 0.212439 0.482404 0.027 Uiso 1 1 calc R U . . .
H6B H 1.185605 0.166385 0.353939 0.027 Uiso 1 1 calc R U . . .
C7 C 0.9998(4) 0.2156(2) 0.4211(4) 0.0281(9) Uani 1 1 d . . . . .
H7A H 0.974180 0.238604 0.502728 0.034 Uiso 1 1 calc R U . . .
H7B H 0.945126 0.173858 0.409020 0.034 Uiso 1 1 calc R U . . .
C8 C 1.0015(4) 0.26150(18) 0.3004(4) 0.0201(8) Uani 1 1 d . . . . .
H8A H 0.978086 0.236294 0.219028 0.024 Uiso 1 1 calc R U . . .
C9 C 0.9174(4) 0.32521(19) 0.3104(3) 0.0182(7) Uani 1 1 d . . . . .
C10 C 0.9245(4) 0.44739(18) 0.3173(4) 0.0211(8) Uani 1 1 d . . . . .
H10 H 0.836253 0.448688 0.263517 0.025 Uiso 1 1 calc R U . . .
C11 C 1.0177(5) 0.5083(2) 0.2862(4) 0.0288(9) Uani 1 1 d . . . . .
H11A H 1.001459 0.527094 0.198275 0.035 Uiso 1 1 calc R U . . .
H11B H 1.119301 0.500762 0.303013 0.035 Uiso 1 1 calc R U . . .
C12 C 0.9429(5) 0.5472(2) 0.3955(5) 0.0327(9) Uani 1 1 d . . . . .
H12A H 0.863009 0.574996 0.364754 0.039 Uiso 1 1 calc R U . . .
H12B H 1.007352 0.573148 0.452444 0.039 Uiso 1 1 calc R U . . .
C13 C 0.8983(4) 0.47848(18) 0.4531(4) 0.0214(8) Uani 1 1 d . . . . .
H13 H 0.973737 0.462779 0.514439 0.026 Uiso 1 1 calc R U . . .
C14 C 0.7581(4) 0.47346(19) 0.5202(4) 0.0208(8) Uani 1 1 d . . . . .
C15 C 0.5511(4) 0.40427(18) 0.5604(4) 0.0217(8) Uani 1 1 d . . . . .
H15 H 0.568855 0.411787 0.655325 0.026 Uiso 1 1 calc R U . . .
C16 C 0.4951(5) 0.3328(2) 0.5386(4) 0.0305(9) Uani 1 1 d . . . . .
H16A H 0.524784 0.300561 0.606640 0.037 Uiso 1 1 calc R U . . .
H16B H 0.513203 0.314892 0.450582 0.037 Uiso 1 1 calc R U . . .
C17 C 0.3436(5) 0.3603(2) 0.5563(4) 0.0290(9) Uani 1 1 d . . . . .
H17A H 0.274396 0.342990 0.491970 0.035 Uiso 1 1 calc R U . . .
H17B H 0.307871 0.356296 0.646014 0.035 Uiso 1 1 calc R U . . .
C18 C 0.4026(4) 0.43006(19) 0.5231(4) 0.0213(8) Uani 1 1 d . . . . .
H18 H 0.397201 0.436953 0.426821 0.026 Uiso 1 1 calc R U . . .
C19 C 0.3400(4) 0.48964(19) 0.5901(4) 0.0207(8) Uani 1 1 d . . . . .
C20 C 0.3787(4) 0.60120(17) 0.6788(4) 0.0200(7) Uani 1 1 d . . . . .
H20 H 0.284206 0.612495 0.641124 0.024 Uiso 1 1 calc R U . . .
C21 C 0.4764(4) 0.66228(19) 0.6702(4) 0.0265(8) Uani 1 1 d . . . . .
H21A H 0.453281 0.692927 0.597411 0.032 Uiso 1 1 calc R U . . .
H21B H 0.577870 0.650955 0.671532 0.032 Uiso 1 1 calc R U . . .
C22 C 0.4194(4) 0.68542(19) 0.8031(4) 0.0264(8) Uani 1 1 d . . . . .
H22A H 0.492703 0.702731 0.863404 0.032 Uiso 1 1 calc R U . . .
H22B H 0.338500 0.716477 0.796701 0.032 Uiso 1 1 calc R U . . .
C23 C 0.3779(4) 0.61185(18) 0.8280(4) 0.0208(8) Uani 1 1 d . . . . .
H23 H 0.459551 0.587658 0.868097 0.025 Uiso 1 1 calc R U . . .
C24 C 0.2493(4) 0.59908(18) 0.9064(4) 0.0201(8) Uani 1 1 d . . . . .
C25 C -0.0114(5) 0.4677(2) 0.9185(5) 0.0380(11) Uani 1 1 d . . . . .
H25A H 0.015949 0.439817 0.994261 0.046 Uiso 1 1 calc R U . . .
H25B H 0.013115 0.445384 0.835779 0.046 Uiso 1 1 calc R U . . .
C26 C -0.1628(5) 0.4936(2) 0.9228(5) 0.0338(10) Uani 1 1 d . . . . .
H26A H -0.204184 0.493864 1.010696 0.041 Uiso 1 1 calc R U . . .
H26B H -0.227106 0.472552 0.858358 0.041 Uiso 1 1 calc R U . . .
C27 C -0.1023(4) 0.56109(19) 0.8798(4) 0.0228(8) Uani 1 1 d . . . . .
H27 H -0.103542 0.565172 0.782894 0.027 Uiso 1 1 calc R U . . .
C28 C -0.1559(4) 0.62459(19) 0.9430(4) 0.0213(8) Uani 1 1 d . . . . .
C29 C -0.0937(4) 0.7178(2) 1.0885(4) 0.0252(8) Uani 1 1 d . . . . .
H29 H -0.193478 0.732038 1.073371 0.030 Uiso 1 1 calc R U . . .
C30 C 0.0079(5) 0.7772(2) 1.0648(5) 0.0353(10) Uani 1 1 d . . . . .
H30A H 0.103035 0.763540 1.036809 0.042 Uiso 1 1 calc R U . . .
H30B H -0.031398 0.812353 1.007143 0.042 Uiso 1 1 calc R U . . .
C31 C -0.0021(5) 0.7936(2) 1.2117(5) 0.0371(10) Uani 1 1 d . . . . .
H31A H 0.089916 0.803000 1.253959 0.044 Uiso 1 1 calc R U . . .
H31B H -0.071763 0.828757 1.232190 0.044 Uiso 1 1 calc R U . . .
C32 C -0.0561(5) 0.7217(2) 1.2335(4) 0.0311(9) Uani 1 1 d . . . . .
H32A H 0.018158 0.689768 1.261059 0.037 Uiso 1 1 calc R U . . .
H32B H -0.138557 0.718970 1.291376 0.037 Uiso 1 1 calc R U . . .
C33 C 0.4339(6) 0.6286(2) 0.2367(5) 0.0402(11) Uani 1 1 d . . . . .
H33 H 0.407742 0.645155 0.147959 0.048 Uiso 1 1 calc R U . . .
N1 N 1.2418(3) 0.26864(16) 0.2104(3) 0.0212(7) Uani 1 1 d . . . . .
H1 H 1.258089 0.231223 0.168038 0.025 Uiso 1 1 calc R U . . .
N2 N 1.1553(3) 0.26848(15) 0.3195(3) 0.0189(6) Uani 1 1 d . . . . .
N3 N 0.9900(3) 0.38230(16) 0.3079(3) 0.0197(6) Uani 1 1 d . . . . .
H3 H 1.082053 0.380241 0.300295 0.024 Uiso 1 1 calc R U . . .
N4 N 0.6755(3) 0.42174(15) 0.4880(3) 0.0216(7) Uani 1 1 d . . . . .
H4 H 0.697814 0.397349 0.420077 0.026 Uiso 1 1 calc R U . . .
N5 N 0.4282(3) 0.53893(15) 0.6243(3) 0.0204(6) Uani 1 1 d . . . . .
H5 H 0.519155 0.533260 0.613352 0.024 Uiso 1 1 calc R U . . .
N6 N 0.1552(3) 0.55548(16) 0.8548(3) 0.0221(7) Uani 1 1 d . . . . .
H6 H 0.168135 0.538474 0.776929 0.026 Uiso 1 1 calc R U . . .
N7 N 0.0363(3) 0.53775(16) 0.9275(3) 0.0229(7) Uani 1 1 d . . . . .
N8 N -0.0661(3) 0.65584(16) 1.0220(3) 0.0216(7) Uani 1 1 d . . . . .
H8 H 0.016785 0.637224 1.034751 0.026 Uiso 1 1 calc R U . . .
O1 O 1.3748(3) 0.31315(13) 0.0620(3) 0.0250(6) Uani 1 1 d . . . . .
O2 O 1.2851(3) 0.38062(14) 0.2216(3) 0.0265(6) Uani 1 1 d . . . . .
O3 O 0.7884(3) 0.32203(14) 0.3229(3) 0.0257(6) Uani 1 1 d . . . . .
O4 O 0.7239(3) 0.51595(14) 0.6014(3) 0.0292(6) Uani 1 1 d . . . . .
O5 O 0.2121(3) 0.49240(14) 0.6126(3) 0.0280(6) Uani 1 1 d . . . . .
O6 O 0.2306(3) 0.62788(15) 1.0120(3) 0.0295(6) Uani 1 1 d . . . . .
O7 O -0.2758(3) 0.64442(14) 0.9159(3) 0.0285(6) Uani 1 1 d . . . . .
Cl1 Cl 0.59652(14) 0.66404(9) 0.28066(16) 0.0619(4) Uani 1 1 d . . . . .
Cl2 Cl 0.30495(15) 0.65538(13) 0.34481(16) 0.0784(6) Uani 1 1 d . . . . .
Cl3 Cl 0.4418(3) 0.54239(8) 0.2311(2) 0.1086(9) Uani 1 1 d . . . . .

loop_
_atom_site_aniso_label
_atom_site_aniso_U_11
_atom_site_aniso_U_22
_atom_site_aniso_U_33
_atom_site_aniso_U_23
_atom_site_aniso_U_13
_atom_site_aniso_U_12
C1 0.037(2) 0.042(2) 0.029(2) 0.0119(19) 0.0110(18) 0.000(2)
C2 0.030(2) 0.041(2) 0.037(2) 0.008(2) -0.0018(18) -0.0063(19)
C3 0.047(3) 0.030(2) 0.032(2) 0.0059(18) -0.0056(19) 0.006(2)
C4 0.024(2) 0.024(2) 0.026(2) 0.0104(15) 0.0005(16) -0.0032(16)
C5 0.0173(17) 0.0197(18) 0.0238(18) 0.0026(15) -0.0006(14) 0.0025(15)
C6 0.024(2) 0.0216(19) 0.0229(19) 0.0064(15) 0.0024(15) 0.0040(15)
C7 0.027(2) 0.029(2) 0.029(2) 0.0094(17) 0.0056(16) 0.0020(17)
C8 0.0207(18) 0.0172(18) 0.0224(19) -0.0034(14) 0.0024(14) -0.0017(14)
C9 0.0189(18) 0.0201(18) 0.0157(17) -0.0015(14) 0.0016(13) 0.0024(15)
C10 0.0253(19) 0.0147(17) 0.0233(19) -0.0024(14) -0.0016(15) 0.0030(14)
C11 0.035(2) 0.0186(19) 0.033(2) -0.0004(16) 0.0080(18) -0.0030(17)
C12 0.029(2) 0.021(2) 0.048(3) -0.0092(19) 0.0040(18) -0.0012(17)
C13 0.0203(18) 0.0202(18) 0.0238(19) -0.0074(15) -0.0018(14) 0.0037(15)
C14 0.0205(18) 0.0194(17) 0.0223(19) -0.0061(15) -0.0018(14) 0.0048(15)
C15 0.027(2) 0.0177(18) 0.0199(18) -0.0045(14) -0.0012(15) 0.0030(15)
C16 0.043(2) 0.018(2) 0.030(2) -0.0039(16) 0.0072(18) -0.0024(17)
C17 0.035(2) 0.025(2) 0.027(2) -0.0072(16) 0.0028(17) -0.0120(17)
C18 0.0223(19) 0.0221(19) 0.0194(18) -0.0070(15) 0.0001(14) -0.0033(15)
C19 0.0197(18) 0.0239(19) 0.0185(17) -0.0024(14) -0.0037(14) -0.0020(15)
C20 0.0171(17) 0.0144(17) 0.029(2) -0.0012(14) -0.0009(14) 0.0013(14)
C21 0.0260(19) 0.0184(19) 0.035(2) -0.0014(16) 0.0014(16) -0.0068(16)
C22 0.0213(19) 0.0175(18) 0.040(2) -0.0079(16) -0.0013(16) -0.0021(15)
C23 0.0153(17) 0.0176(18) 0.029(2) -0.0069(15) -0.0020(14) 0.0027(14)
C24 0.0201(18) 0.0162(17) 0.024(2) -0.0047(15) -0.0045(14) 0.0034(14)
C25 0.046(3) 0.0158(19) 0.052(3) 0.0022(18) 0.008(2) -0.0043(18)
C26 0.036(2) 0.025(2) 0.040(2) 0.0015(18) 0.0031(19) -0.0118(18)
C27 0.0217(18) 0.0230(19) 0.0237(19) 0.0004(15) 0.0008(15) -0.0047(15)
C28 0.0193(18) 0.0219(18) 0.0227(19) 0.0082(15) 0.0022(14) -0.0042(15)
C29 0.026(2) 0.025(2) 0.024(2) -0.0006(16) 0.0044(15) 0.0026(16)
C30 0.049(3) 0.021(2) 0.036(2) -0.0059(17) 0.005(2) -0.0047(19)
C31 0.047(3) 0.031(2) 0.033(2) -0.0093(19) 0.006(2) -0.005(2)
C32 0.036(2) 0.032(2) 0.025(2) -0.0028(17) 0.0030(17) -0.0024(18)
C33 0.050(3) 0.038(3) 0.033(2) 0.001(2) -0.011(2) -0.001(2)
N1 0.0216(16) 0.0183(15) 0.0238(17) -0.0036(12) 0.0081(13) 0.0025(12)
N2 0.0187(15) 0.0188(14) 0.0193(16) -0.0019(12) 0.0023(12) 0.0018(12)
N3 0.0183(15) 0.0157(15) 0.0251(16) -0.0023(12) 0.0021(12) 0.0033(12)
N4 0.0248(17) 0.0195(15) 0.0206(16) -0.0068(12) 0.0018(13) 0.0007(13)
N5 0.0148(14) 0.0202(15) 0.0260(16) -0.0065(13) 0.0001(12) -0.0018(12)
N6 0.0207(15) 0.0218(16) 0.0237(16) -0.0052(12) 0.0024(12) -0.0012(13)
N7 0.0241(16) 0.0172(15) 0.0274(17) 0.0021(13) 0.0038(13) -0.0021(13)
N8 0.0191(15) 0.0218(16) 0.0239(16) 0.0015(13) 0.0002(12) 0.0042(13)
O1 0.0262(14) 0.0218(13) 0.0270(14) 0.0026(11) 0.0083(11) 0.0007(11)
O2 0.0306(15) 0.0179(13) 0.0311(15) -0.0036(11) 0.0040(11) -0.0020(11)
O3 0.0202(14) 0.0234(13) 0.0336(15) -0.0076(12) -0.0002(11) 0.0004(11)
O4 0.0199(13) 0.0288(15) 0.0388(17) -0.0173(12) 0.0007(11) -0.0001(11)
O5 0.0185(13) 0.0310(15) 0.0344(15) -0.0139(12) 0.0007(11) -0.0066(11)
O6 0.0250(14) 0.0364(16) 0.0269(15) -0.0126(12) -0.0016(11) 0.0012(12)
O7 0.0207(14) 0.0285(15) 0.0364(16) 0.0043(12) -0.0019(11) 0.0005(11)
Cl1 0.0380(6) 0.0768(10) 0.0708(9) -0.0082(8) -0.0064(6) -0.0048(6)
Cl2 0.0420(7) 0.1436(18) 0.0496(8) -0.0127(9) -0.0012(6) -0.0024(9)
Cl3 0.198(3) 0.0311(8) 0.0960(14) 0.0021(8) -0.0361(15) -0.0048(11)

loop_
_atom_type_symbol
_atom_type_description
_atom_type_scat_dispersion_real
_atom_type_scat_dispersion_imag
_atom_type_scat_source
C C 0.0181 0.0096 'International Tables Vol C Tables 4.2.6.8 and 6.1.1.4'
H H 0.0000 0.0000 'International Tables Vol C Tables 4.2.6.8 and 6.1.1.4'
N N 0.0311 0.0189 'International Tables Vol C Tables 4.2.6.8 and 6.1.1.4'
O O 0.0492 0.0322 'International Tables Vol C Tables 4.2.6.8 and 6.1.1.4'
Cl Cl 0.3639 0.7018 'International Tables Vol C Tables 4.2.6.8 and 6.1.1.4'

loop_
_geom_angle_atom_site_label_1
_geom_angle_atom_site_label_2
_geom_angle_atom_site_label_3
_geom_angle
_geom_angle_site_symmetry_1
_geom_angle_site_symmetry_3
_geom_angle_publ_flag
C4 C1 H1A 109.5 . . ?
C4 C1 H1B 109.5 . . ?
H1A C1 H1B 109.5 . . ?
C4 C1 H1C 109.5 . . ?
H1A C1 H1C 109.5 . . ?
H1B C1 H1C 109.5 . . ?
C4 C2 H2A 109.5 . . ?
C4 C2 H2B 109.5 . . ?
H2A C2 H2B 109.5 . . ?
C4 C2 H2C 109.5 . . ?
H2A C2 H2C 109.5 . . ?
H2B C2 H2C 109.5 . . ?
C4 C3 H3A 109.5 . . ?
C4 C3 H3B 109.5 . . ?
H3A C3 H3B 109.5 . . ?
C4 C3 H3C 109.5 . . ?
H3A C3 H3C 109.5 . . ?
H3B C3 H3C 109.5 . . ?
O1 C4 C3 110.3(3) . . ?
O1 C4 C2 109.1(3) . . ?
C3 C4 C2 114.5(4) . . ?
O1 C4 C1 101.5(3) . . ?
C3 C4 C1 111.1(3) . . ?
C2 C4 C1 109.6(4) . . ?
O2 C5 N1 125.8(3) . . ?
O2 C5 O1 126.3(3) . . ?
N1 C5 O1 107.9(3) . . ?
N2 C6 C7 88.2(3) . . ?
N2 C6 H6A 114.0 . . ?
C7 C6 H6A 114.0 . . ?
N2 C6 H6B 114.0 . . ?
C7 C6 H6B 114.0 . . ?
H6A C6 H6B 111.2 . . ?
C6 C7 C8 86.5(3) . . ?
C6 C7 H7A 114.2 . . ?
C8 C7 H7A 114.2 . . ?
C6 C7 H7B 114.2 . . ?
C8 C7 H7B 114.2 . . ?
H7A C7 H7B 111.4 . . ?
N2 C8 C9 115.8(3) . . ?
N2 C8 C7 88.2(3) . . ?
C9 C8 C7 115.9(3) . . ?
N2 C8 H8A 111.7 . . ?
C9 C8 H8A 111.7 . . ?
C7 C8 H8A 111.7 . . ?
O3 C9 N3 124.1(3) . . ?
O3 C9 C8 119.4(3) . . ?
N3 C9 C8 116.5(3) . . ?
N3 C10 C11 116.7(3) . . ?
N3 C10 C13 119.6(3) . . ?
C11 C10 C13 88.2(3) . . ?
N3 C10 H10 110.2 . . ?
C11 C10 H10 110.2 . . ?
C13 C10 H10 110.2 . . ?
C10 C11 C12 88.7(3) . . ?
C10 C11 H11A 113.9 . . ?
C12 C11 H11A 113.9 . . ?
C10 C11 H11B 113.9 . . ?
C12 C11 H11B 113.9 . . ?
H11A C11 H11B 111.1 . . ?
C11 C12 C13 87.8(3) . . ?
C11 C12 H12A 114.0 . . ?
C13 C12 H12A 114.0 . . ?
C11 C12 H12B 114.0 . . ?
C13 C12 H12B 114.0 . . ?
H12A C12 H12B 111.2 . . ?
C14 C13 C10 122.4(3) . . ?
C14 C13 C12 118.5(3) . . ?
C10 C13 C12 87.9(3) . . ?
C14 C13 H13 108.7 . . ?
C10 C13 H13 108.7 . . ?
C12 C13 H13 108.7 . . ?
O4 C14 N4 122.7(3) . . ?
O4 C14 C13 120.1(3) . . ?
N4 C14 C13 117.2(3) . . ?
N4 C15 C16 115.6(3) . . ?
N4 C15 C18 122.7(3) . . ?
C16 C15 C18 87.7(3) . . ?
N4 C15 H15 109.6 . . ?
C16 C15 H15 109.6 . . ?
C18 C15 H15 109.6 . . ?
C15 C16 C17 88.5(3) . . ?
C15 C16 H16A 113.9 . . ?
C17 C16 H16A 113.9 . . ?
C15 C16 H16B 113.9 . . ?
C17 C16 H16B 113.9 . . ?
H16A C16 H16B 111.1 . . ?
C18 C17 C16 87.4(3) . . ?
C18 C17 H17A 114.1 . . ?
C16 C17 H17A 114.1 . . ?
C18 C17 H17B 114.1 . . ?
C16 C17 H17B 114.1 . . ?
H17A C17 H17B 111.3 . . ?
C19 C18 C17 118.0(3) . . ?
C19 C18 C15 121.0(3) . . ?
C17 C18 C15 88.6(3) . . ?
C19 C18 H18 109.2 . . ?
C17 C18 H18 109.2 . . ?
C15 C18 H18 109.2 . . ?
O5 C19 N5 122.0(3) . . ?
O5 C19 C18 120.9(3) . . ?
N5 C19 C18 117.1(3) . . ?
N5 C20 C21 117.6(3) . . ?
N5 C20 C23 120.5(3) . . ?
C21 C20 C23 87.6(3) . . ?
N5 C20 H20 109.8 . . ?
C21 C20 H20 109.8 . . ?
C23 C20 H20 109.8 . . ?
C20 C21 C22 88.2(3) . . ?
C20 C21 H21A 113.9 . . ?
C22 C21 H21A 113.9 . . ?
C20 C21 H21B 113.9 . . ?
C22 C21 H21B 113.9 . . ?
H21A C21 H21B 111.1 . . ?
C23 C22 C21 87.4(3) . . ?
C23 C22 H22A 114.1 . . ?
C21 C22 H22A 114.1 . . ?
C23 C22 H22B 114.1 . . ?
C21 C22 H22B 114.1 . . ?
H22A C22 H22B 111.3 . . ?
C24 C23 C22 117.7(3) . . ?
C24 C23 C20 121.6(3) . . ?
C22 C23 C20 87.9(3) . . ?
C24 C23 H23 109.3 . . ?
C22 C23 H23 109.3 . . ?
C20 C23 H23 109.3 . . ?
O6 C24 N6 122.7(4) . . ?
O6 C24 C23 121.2(3) . . ?
N6 C24 C23 116.1(3) . . ?
N7 C25 C26 88.0(3) . . ?
N7 C25 H25A 114.0 . . ?
C26 C25 H25A 114.0 . . ?
N7 C25 H25B 114.0 . . ?
C26 C25 H25B 114.0 . . ?
H25A C25 H25B 111.2 . . ?
C25 C26 C27 86.3(3) . . ?
C25 C26 H26A 114.3 . . ?
C27 C26 H26A 114.3 . . ?
C25 C26 H26B 114.3 . . ?
C27 C26 H26B 114.3 . . ?
H26A C26 H26B 111.4 . . ?
N7 C27 C28 115.1(3) . . ?
N7 C27 C26 87.8(3) . . ?
C28 C27 C26 119.0(3) . . ?
N7 C27 H27 111.0 . . ?
C28 C27 H27 111.0 . . ?
C26 C27 H27 111.0 . . ?
O7 C28 N8 124.9(4) . . ?
O7 C28 C27 119.0(3) . . ?
N8 C28 C27 116.1(3) . . ?
N8 C29 C32 117.6(3) . . ?
N8 C29 C30 117.8(3) . . ?
C32 C29 C30 88.6(3) . . ?
N8 C29 H29 110.4 . . ?
C32 C29 H29 110.4 . . ?
C30 C29 H29 110.4 . . ?
C31 C30 C29 88.0(3) . . ?
C31 C30 H30A 114.0 . . ?
C29 C30 H30A 114.0 . . ?
C31 C30 H30B 114.0 . . ?
C29 C30 H30B 114.0 . . ?
H30A C30 H30B 111.2 . . ?
C32 C31 C30 88.2(3) . . ?
C32 C31 H31A 114.0 . . ?
C30 C31 H31A 114.0 . . ?
C32 C31 H31B 114.0 . . ?
C30 C31 H31B 114.0 . . ?
H31A C31 H31B 111.2 . . ?
C29 C32 C31 88.8(3) . . ?
C29 C32 H32A 113.8 . . ?
C31 C32 H32A 113.8 . . ?
C29 C32 H32B 113.8 . . ?
C31 C32 H32B 113.8 . . ?
H32A C32 H32B 111.1 . . ?
Cl3 C33 Cl2 111.0(3) . . ?
Cl3 C33 Cl1 111.9(3) . . ?
Cl2 C33 Cl1 109.5(3) . . ?
Cl3 C33 H33 108.1 . . ?
Cl2 C33 H33 108.1 . . ?
Cl1 C33 H33 108.1 . . ?
C5 N1 N2 119.6(3) . . ?
C5 N1 H1 120.2 . . ?
N2 N1 H1 120.2 . . ?
N1 N2 C8 118.8(3) . . ?
N1 N2 C6 116.5(3) . . ?
C8 N2 C6 91.0(3) . . ?
C9 N3 C10 123.1(3) . . ?
C9 N3 H3 118.5 . . ?
C10 N3 H3 118.5 . . ?
C14 N4 C15 122.7(3) . . ?
C14 N4 H4 118.7 . . ?
C15 N4 H4 118.7 . . ?
C19 N5 C20 122.1(3) . . ?
C19 N5 H5 119.0 . . ?
C20 N5 H5 119.0 . . ?
C24 N6 N7 119.0(3) . . ?
C24 N6 H6 120.5 . . ?
N7 N6 H6 120.5 . . ?
N6 N7 C25 117.0(3) . . ?
N6 N7 C27 117.5(3) . . ?
C25 N7 C27 90.4(3) . . ?
C28 N8 C29 125.2(3) . . ?
C28 N8 H8 117.4 . . ?
C29 N8 H8 117.4 . . ?
C5 O1 C4 120.8(3) . . ?

loop_
_geom_bond_atom_site_label_1
_geom_bond_atom_site_label_2
_geom_bond_distance
_geom_bond_site_symmetry_2
_geom_bond_publ_flag
C1 C4 1.530(6) . ?
C1 H1A 0.9800 . ?
C1 H1B 0.9800 . ?
C1 H1C 0.9800 . ?
C2 C4 1.512(6) . ?
C2 H2A 0.9800 . ?
C2 H2B 0.9800 . ?
C2 H2C 0.9800 . ?
C3 C4 1.509(6) . ?
C3 H3A 0.9800 . ?
C3 H3B 0.9800 . ?
C3 H3C 0.9800 . ?
C4 O1 1.468(4) . ?
C5 O2 1.216(5) . ?
C5 N1 1.343(5) . ?
C5 O1 1.355(5) . ?
C6 N2 1.483(5) . ?
C6 C7 1.540(5) . ?
C6 H6A 0.9900 . ?
C6 H6B 0.9900 . ?
C7 C8 1.543(5) . ?
C7 H7A 0.9900 . ?
C7 H7B 0.9900 . ?
C8 N2 1.479(5) . ?
C8 C9 1.508(5) . ?
C8 H8A 1.0000 . ?
C9 O3 1.235(5) . ?
C9 N3 1.334(5) . ?
C10 N3 1.446(5) . ?
C10 C11 1.541(5) . ?
C10 C13 1.552(5) . ?
C10 H10 1.0000 . ?
C11 C12 1.546(6) . ?
C11 H11A 0.9900 . ?
C11 H11B 0.9900 . ?
C12 C13 1.556(6) . ?
C12 H12A 0.9900 . ?
C12 H12B 0.9900 . ?
C13 C14 1.510(5) . ?
C13 H13 1.0000 . ?
C14 O4 1.237(5) . ?
C14 N4 1.337(5) . ?
C15 N4 1.446(5) . ?
C15 C16 1.541(5) . ?
C15 C18 1.547(5) . ?
C15 H15 1.0000 . ?
C16 C17 1.553(6) . ?
C16 H16A 0.9900 . ?
C16 H16B 0.9900 . ?
C17 C18 1.543(5) . ?
C17 H17A 0.9900 . ?
C17 H17B 0.9900 . ?
C18 C19 1.502(5) . ?
C18 H18 1.0000 . ?
C19 O5 1.241(5) . ?
C19 N5 1.338(5) . ?
C20 N5 1.446(5) . ?
C20 C21 1.537(5) . ?
C20 C23 1.549(6) . ?
C20 H20 1.0000 . ?
C21 C22 1.546(6) . ?
C21 H21A 0.9900 . ?
C21 H21B 0.9900 . ?
C22 C23 1.545(5) . ?
C22 H22A 0.9900 . ?
C22 H22B 0.9900 . ?
C23 C24 1.493(5) . ?
C23 H23 1.0000 . ?
C24 O6 1.244(5) . ?
C24 N6 1.353(5) . ?
C25 N7 1.475(5) . ?
C25 C26 1.530(7) . ?
C25 H25A 0.9900 . ?
C25 H25B 0.9900 . ?
C26 C27 1.534(5) . ?
C26 H26A 0.9900 . ?
C26 H26B 0.9900 . ?
C27 N7 1.476(5) . ?
C27 C28 1.517(5) . ?
C27 H27 1.0000 . ?
C28 O7 1.235(5) . ?
C28 N8 1.328(5) . ?
C29 N8 1.440(5) . ?
C29 C32 1.532(6) . ?
C29 C30 1.551(6) . ?
C29 H29 1.0000 . ?
C30 C31 1.550(6) . ?
C30 H30A 0.9900 . ?
C30 H30B 0.9900 . ?
C31 C32 1.545(6) . ?
C31 H31A 0.9900 . ?
C31 H31B 0.9900 . ?
C32 H32A 0.9900 . ?
C32 H32B 0.9900 . ?
C33 Cl3 1.726(5) . ?
C33 Cl2 1.747(5) . ?
C33 Cl1 1.755(5) . ?
C33 H33 1.0000 . ?
N1 N2 1.398(4) . ?
N1 H1 0.8800 . ?
N3 H3 0.8800 . ?
N4 H4 0.8800 . ?
N5 H5 0.8800 . ?
N6 N7 1.407(5) . ?
N6 H6 0.8800 . ?
N8 H8 0.8800 . ?
